data_2229071
loop_
_publ_author_name
'Shahani, Tara'
'Fun, Hoong-Kun'
'Ragavan, R. Venkat'
'Vijayakumar, V.'
'Venkatesh, M.'

_publ_section_title
;
 5-Ethyl-2-(4-fluorophenyl)-4-phenoxy-1<i>H</i>-pyrazol-3(2<i>H</i>)-one
;
_journal_coeditor_code HB5788
_journal_issue 2
_journal_name_full 'Acta Crystallographica Section E'
_journal_page_first o475
_journal_paper_doi 10.1107/S1600536811000754
_journal_volume 67
_journal_year 2011
_chemical_formula_iupac 'C17 H15 F N2 O2'
_chemical_formula_moiety 'C17 H15 F N2 O2'
_chemical_formula_sum 'C17 H15 F N2 O2'
_chemical_formula_weight 298.31
_chemical_name_systematic
;
5-Ethyl-2-(4-fluorophenyl)-4-phenoxy-1<i>H</i>-pyrazol-3(2<i>H</i>)-one
;
_space_group_IT_number 14
_symmetry_cell_setting monoclinic
_symmetry_space_group_name_Hall '-P 2ybc'
_symmetry_space_group_name_H-M 'P 1 21/c 1'
_atom_sites_solution_hydrogens geom
_atom_sites_solution_primary direct
_atom_sites_solution_secondary difmap
_audit_creation_method SHELXL-97
_cell_angle_alpha 90.00
_cell_angle_beta 109.916(3)
_cell_angle_gamma 90.00
_cell_formula_units_Z 4
_cell_length_a 15.332(2)
_cell_length_b 8.6833(14)
_cell_length_c 11.6066(19)
_cell_measurement_reflns_used 2971
_cell_measurement_temperature 100
_cell_measurement_theta_max 32.95
_cell_measurement_theta_min 3.00
_cell_volume 1452.8(4)
_computing_cell_refinement 'SAINT (Bruker, 2009)'
_computing_data_collection 'APEX2 (Bruker, 2009)'
_computing_data_reduction 'SAINT (Bruker, 2009)'
_computing_molecular_graphics 'SHELXTL (Sheldrick, 2008)'
_computing_publication_material
;
SHELXTL (Sheldrick, 2008) and PLATON (Spek, 2009)
;
_computing_structure_refinement 'SHELXTL (Sheldrick, 2008)'
_computing_structure_solution 'SHELXTL (Sheldrick, 2008)'
_diffrn_ambient_temperature 100
_diffrn_measured_fraction_theta_full 0.998
_diffrn_measured_fraction_theta_max 0.998
_diffrn_measurement_device_type 'Bruker APEXII DUO CCD'
_diffrn_measurement_method '\f and \w'
_diffrn_radiation_monochromator graphite
_diffrn_radiation_source 'fine-focus sealed tube'
_diffrn_radiation_type MoK\a
_diffrn_radiation_wavelength 0.71073
_diffrn_reflns_av_R_equivalents 0.0362
_diffrn_reflns_av_sigmaI/netI 0.0395
_diffrn_reflns_limit_h_max 20
_diffrn_reflns_limit_h_min -21
_diffrn_reflns_limit_k_max 9
_diffrn_reflns_limit_k_min -12
_diffrn_reflns_limit_l_max 16
_diffrn_reflns_limit_l_min -16
_diffrn_reflns_number 12927
_diffrn_reflns_theta_full 30.00
_diffrn_reflns_theta_max 30.00
_diffrn_reflns_theta_min 3.00
_diffrn_standards_number 0
_exptl_absorpt_coefficient_mu 0.099
_exptl_absorpt_correction_T_max 0.992
_exptl_absorpt_correction_T_min 0.947
_exptl_absorpt_correction_type multi-scan
_exptl_absorpt_process_details '(<i>SADABS</i>; Bruker, 2009)'
_exptl_crystal_colour colourless
_exptl_crystal_density_diffrn 1.364
_exptl_crystal_density_method 'not measured'
_exptl_crystal_description needle
_exptl_crystal_F_000 624
_exptl_crystal_size_max 0.55
_exptl_crystal_size_mid 0.14
_exptl_crystal_size_min 0.08
_refine_diff_density_max 0.335
_refine_diff_density_min -0.239
_refine_ls_extinction_method none
_refine_ls_goodness_of_fit_ref 1.046
_refine_ls_hydrogen_treatment mixed
_refine_ls_matrix_type full
_refine_ls_number_parameters 204
_refine_ls_number_reflns 4247
_refine_ls_number_restraints 0
_refine_ls_restrained_S_all 1.046
_refine_ls_R_factor_all 0.0614
_refine_ls_R_factor_gt 0.0439
_refine_ls_shift/su_max 0.000
_refine_ls_shift/su_mean 0.000
_refine_ls_structure_factor_coef Fsqd
_refine_ls_weighting_details 'calc w=1/[\s^2^(Fo^2^)+(0.0470P)^2^+0.4776P] where P=(Fo^2^+2Fc^2^)/3'
_refine_ls_weighting_scheme calc
_refine_ls_wR_factor_gt 0.1038
_refine_ls_wR_factor_ref 0.1186
_reflns_number_gt 3207
_reflns_number_total 4247
_reflns_threshold_expression I>2\s(I)
_cod_data_source_file hb5788.cif
_cod_data_source_block I
_cod_original_sg_symbol_H-M 'P 21/c'
_cod_database_code 2229071
_cod_database_fobs_code 2229071

loop_
_symmetry_equiv_pos_as_xyz
'x, y, z'
'-x, y+1/2, -z+1/2'
'-x, -y, -z'
'x, -y-1/2, z-1/2'

loop_
_atom_site_type_symbol
_atom_site_label
_atom_site_fract_x
_atom_site_fract_y
_atom_site_fract_z
_atom_site_U_iso_or_equiv
_atom_site_adp_type
_atom_site_calc_flag
_atom_site_refinement_flags
_atom_site_occupancy
_atom_site_disorder_assembly
_atom_site_disorder_group
F F1 0.77686(5) 0.90535(11) 0.09196(7) 0.0332(2) Uani d . 1 . .
O O1 0.22938(6) 0.55499(11) 0.07275(8) 0.0226(2) Uani d . 1 . .
O O2 0.40598(6) 0.72722(11) 0.20071(7) 0.0243(2) Uani d . 1 . .
N N1 0.41488(7) 0.72695(13) 0.00442(8) 0.0187(2) Uani d . 1 . .
N N2 0.36358(7) 0.66422(13) -0.10812(9) 0.0192(2) Uani d . 1 . .
C C1 0.55898(8) 0.70430(15) -0.03872(10) 0.0191(2) Uani d . 1 . .
H H1A 0.5320 0.6289 -0.0969 0.023 Uiso calc R 1 . .
C C2 0.64946(9) 0.75124(16) -0.01831(11) 0.0215(3) Uani d . 1 . .
H H2A 0.6836 0.7098 -0.0634 0.026 Uiso calc R 1 . .
C C3 0.68736(8) 0.86072(16) 0.07039(11) 0.0222(3) Uani d . 1 . .
C C4 0.63952(9) 0.92659(15) 0.13937(11) 0.0215(3) Uani d . 1 . .
H H4A 0.6677 0.9992 0.1994 0.026 Uiso calc R 1 . .
C C5 0.54850(8) 0.88198(15) 0.11691(10) 0.0200(3) Uani d . 1 . .
H H5A 0.5142 0.9261 0.1607 0.024 Uiso calc R 1 . .
C C6 0.50869(8) 0.77049(14) 0.02820(10) 0.0172(2) Uani d . 1 . .
C C7 0.37115(8) 0.69697(15) 0.08861(10) 0.0187(2) Uani d . 1 . .
C C8 0.28708(8) 0.62287(15) 0.01905(10) 0.0190(2) Uani d . 1 . .
C C9 0.28418(8) 0.60586(15) -0.09962(10) 0.0190(2) Uani d . 1 . .
C C10 0.14644(8) 0.62813(16) 0.06414(11) 0.0204(3) Uani d . 1 . .
C C11 0.10224(9) 0.56911(18) 0.14043(11) 0.0254(3) Uani d . 1 . .
H H11A 0.1284 0.4881 0.1933 0.030 Uiso calc R 1 . .
C C12 0.01814(10) 0.6329(2) 0.13677(13) 0.0337(4) Uani d . 1 . .
H H12A -0.0120 0.5947 0.1880 0.040 Uiso calc R 1 . .
C C13 -0.02094(10) 0.7526(2) 0.05755(14) 0.0378(4) Uani d . 1 . .
H H13A -0.0772 0.7950 0.0554 0.045 Uiso calc R 1 . .
C C14 0.02428(10) 0.8092(2) -0.01883(13) 0.0330(3) Uani d . 1 . .
H H14A -0.0023 0.8892 -0.0727 0.040 Uiso calc R 1 . .
C C15 0.10888(9) 0.74771(17) -0.01581(11) 0.0252(3) Uani d . 1 . .
H H15A 0.1394 0.7863 -0.0665 0.030 Uiso calc R 1 . .
C C16 0.21135(9) 0.53400(17) -0.20637(11) 0.0246(3) Uani d . 1 . .
H H16A 0.1673 0.6127 -0.2491 0.030 Uiso calc R 1 . .
H H16B 0.1781 0.4578 -0.1764 0.030 Uiso calc R 1 . .
C C17 0.25005(10) 0.45693(18) -0.29685(12) 0.0282(3) Uani d . 1 . .
H H17A 0.2009 0.4051 -0.3590 0.042 Uiso calc R 1 . .
H H17B 0.2968 0.3836 -0.2542 0.042 Uiso calc R 1 . .
H H17C 0.2769 0.5336 -0.3342 0.042 Uiso calc R 1 . .
H H1N2 0.3689(12) 0.706(2) -0.1764(16) 0.035(4) Uiso d . 1 . .

loop_
_atom_site_aniso_label
_atom_site_aniso_U_11
_atom_site_aniso_U_22
_atom_site_aniso_U_33
_atom_site_aniso_U_12
_atom_site_aniso_U_13
_atom_site_aniso_U_23
F1 0.0199(4) 0.0497(6) 0.0311(4) -0.0092(4) 0.0103(3) -0.0079(4)
O1 0.0193(4) 0.0301(5) 0.0232(4) 0.0039(4) 0.0136(3) 0.0076(4)
O2 0.0251(4) 0.0367(6) 0.0138(4) 0.0009(4) 0.0100(3) -0.0019(3)
N1 0.0179(5) 0.0274(6) 0.0124(4) -0.0018(4) 0.0071(4) -0.0017(4)
N2 0.0192(5) 0.0275(6) 0.0120(4) -0.0024(4) 0.0067(4) -0.0009(4)
C1 0.0208(5) 0.0212(6) 0.0166(5) 0.0005(5) 0.0080(4) -0.0013(4)
C2 0.0211(6) 0.0265(7) 0.0200(5) 0.0019(5) 0.0109(5) -0.0001(5)
C3 0.0179(5) 0.0281(7) 0.0202(5) -0.0016(5) 0.0060(4) 0.0021(5)
C4 0.0220(6) 0.0243(6) 0.0174(5) -0.0009(5) 0.0059(4) -0.0019(4)
C5 0.0217(6) 0.0237(6) 0.0159(5) 0.0031(5) 0.0082(4) -0.0002(4)
C6 0.0174(5) 0.0209(6) 0.0143(5) 0.0013(4) 0.0067(4) 0.0027(4)
C7 0.0203(5) 0.0224(6) 0.0160(5) 0.0042(5) 0.0097(4) 0.0019(4)
C8 0.0178(5) 0.0244(6) 0.0177(5) 0.0016(5) 0.0099(4) 0.0023(4)
C9 0.0181(5) 0.0225(6) 0.0177(5) 0.0016(5) 0.0078(4) 0.0015(4)
C10 0.0163(5) 0.0283(7) 0.0175(5) 0.0002(5) 0.0070(4) -0.0029(4)
C11 0.0191(6) 0.0394(8) 0.0193(6) -0.0026(5) 0.0087(5) 0.0010(5)
C12 0.0207(6) 0.0588(11) 0.0263(6) -0.0031(7) 0.0142(5) -0.0045(6)
C13 0.0218(6) 0.0590(11) 0.0344(7) 0.0097(7) 0.0119(6) -0.0071(7)
C14 0.0295(7) 0.0401(9) 0.0288(7) 0.0129(6) 0.0090(6) 0.0007(6)
C15 0.0246(6) 0.0314(7) 0.0221(6) 0.0039(6) 0.0110(5) -0.0006(5)
C16 0.0211(6) 0.0321(7) 0.0207(6) -0.0027(5) 0.0071(5) -0.0019(5)
C17 0.0301(7) 0.0347(8) 0.0194(6) -0.0042(6) 0.0078(5) -0.0055(5)

loop_
_atom_type_symbol
_atom_type_description
_atom_type_scat_dispersion_real
_atom_type_scat_dispersion_imag
_atom_type_scat_source
C C 0.0033 0.0016 'International Tables Vol C Tables 4.2.6.8 and 6.1.1.4'
H H 0.0000 0.0000 'International Tables Vol C Tables 4.2.6.8 and 6.1.1.4'
N N 0.0061 0.0033 'International Tables Vol C Tables 4.2.6.8 and 6.1.1.4'
O O 0.0106 0.0060 'International Tables Vol C Tables 4.2.6.8 and 6.1.1.4'
F F 0.0171 0.0103 'International Tables Vol C Tables 4.2.6.8 and 6.1.1.4'

loop_
_geom_angle_atom_site_label_1
_geom_angle_atom_site_label_2
_geom_angle_atom_site_label_3
_geom_angle_site_symmetry_1
_geom_angle_site_symmetry_3
_geom_angle
_geom_angle_publ_flag
C8 O1 C10 . . 118.93(10) ?
C7 N1 N2 . . 109.59(10) ?
C7 N1 C6 . . 127.91(9) ?
N2 N1 C6 . . 119.98(9) ?
C9 N2 N1 . . 108.32(9) ?
C9 N2 H1N2 . . 124.6(11) ?
N1 N2 H1N2 . . 118.8(11) ?
C2 C1 C6 . . 119.70(11) ?
C2 C1 H1A . . 120.1 ?
C6 C1 H1A . . 120.1 ?
C3 C2 C1 . . 118.28(12) ?
C3 C2 H2A . . 120.9 ?
C1 C2 H2A . . 120.9 ?
F1 C3 C2 . . 118.39(12) ?
F1 C3 C4 . . 118.40(11) ?
C2 C3 C4 . . 123.20(12) ?
C3 C4 C5 . . 118.38(12) ?
C3 C4 H4A . . 120.8 ?
C5 C4 H4A . . 120.8 ?
C4 C5 C6 . . 119.55(11) ?
C4 C5 H5A . . 120.2 ?
C6 C5 H5A . . 120.2 ?
C1 C6 C5 . . 120.86(11) ?
C1 C6 N1 . . 119.90(11) ?
C5 C6 N1 . . 119.23(11) ?
O2 C7 N1 . . 123.71(11) ?
O2 C7 C8 . . 131.88(11) ?
N1 C7 C8 . . 104.34(10) ?
C9 C8 O1 . . 127.09(11) ?
C9 C8 C7 . . 109.42(11) ?
O1 C8 C7 . . 122.36(10) ?
N2 C9 C8 . . 108.11(10) ?
N2 C9 C16 . . 122.23(11) ?
C8 C9 C16 . . 129.65(12) ?
C15 C10 C11 . . 121.70(12) ?
C15 C10 O1 . . 123.51(11) ?
C11 C10 O1 . . 114.77(11) ?
C10 C11 C12 . . 118.95(13) ?
C10 C11 H11A . . 120.5 ?
C12 C11 H11A . . 120.5 ?
C13 C12 C11 . . 120.48(14) ?
C13 C12 H12A . . 119.8 ?
C11 C12 H12A . . 119.8 ?
C12 C13 C14 . . 119.58(14) ?
C12 C13 H13A . . 120.2 ?
C14 C13 H13A . . 120.2 ?
C13 C14 C15 . . 120.79(14) ?
C13 C14 H14A . . 119.6 ?
C15 C14 H14A . . 119.6 ?
C10 C15 C14 . . 118.50(13) ?
C10 C15 H15A . . 120.8 ?
C14 C15 H15A . . 120.8 ?
C9 C16 C17 . . 113.48(11) ?
C9 C16 H16A . . 108.9 ?
C17 C16 H16A . . 108.9 ?
C9 C16 H16B . . 108.9 ?
C17 C16 H16B . . 108.9 ?
H16A C16 H16B . . 107.7 ?
C16 C17 H17A . . 109.5 ?
C16 C17 H17B . . 109.5 ?
H17A C17 H17B . . 109.5 ?
C16 C17 H17C . . 109.5 ?
H17A C17 H17C . . 109.5 ?
H17B C17 H17C . . 109.5 ?

loop_
_geom_bond_atom_site_label_1
_geom_bond_atom_site_label_2
_geom_bond_site_symmetry_2
_geom_bond_distance
_geom_bond_publ_flag
F1 C3 . 1.3644(14) ?
O1 C8 . 1.3763(15) ?
O1 C10 . 1.3941(15) ?
O2 C7 . 1.2544(14) ?
N1 C7 . 1.3851(15) ?
N1 N2 . 1.3862(13) ?
N1 C6 . 1.4202(16) ?
N2 C9 . 1.3529(16) ?
N2 H1N2 . 0.899(18) ?
C1 C2 . 1.3866(17) ?
C1 C6 . 1.3915(17) ?
C1 H1A . 0.9300 ?
C2 C3 . 1.3761(18) ?
C2 H2A . 0.9300 ?
C3 C4 . 1.3806(18) ?
C4 C5 . 1.3848(17) ?
C4 H4A . 0.9300 ?
C5 C6 . 1.3934(17) ?
C5 H5A . 0.9300 ?
C7 C8 . 1.4206(17) ?
C8 C9 . 1.3708(16) ?
C9 C16 . 1.4928(17) ?
C10 C15 . 1.3809(18) ?
C10 C11 . 1.3837(18) ?
C11 C12 . 1.3907(19) ?
C11 H11A . 0.9300 ?
C12 C13 . 1.382(2) ?
C12 H12A . 0.9300 ?
C13 C14 . 1.388(2) ?
C13 H13A . 0.9300 ?
C14 C15 . 1.3922(19) ?
C14 H14A . 0.9300 ?
C15 H15A . 0.9300 ?
C16 C17 . 1.5255(19) ?
C16 H16A . 0.9700 ?
C16 H16B . 0.9700 ?
C17 H17A . 0.9600 ?
C17 H17B . 0.9600 ?
C17 H17C . 0.9600 ?

loop_
_geom_hbond_atom_site_label_D
_geom_hbond_atom_site_label_H
_geom_hbond_atom_site_label_A
_geom_hbond_site_symmetry_A
_geom_hbond_distance_DH
_geom_hbond_distance_HA
_geom_hbond_distance_DA
_geom_hbond_angle_DHA
_geom_hbond_publ_flag
N2 H1N2 O2 4_575 0.899(18) 1.803(18) 2.6865(14) 167.1(16) yes
C11 H11A F1 2_645 0.93 2.52 3.3441(16) 147 yes

loop_
_geom_torsion_atom_site_label_1
_geom_torsion_atom_site_label_2
_geom_torsion_atom_site_label_3
_geom_torsion_atom_site_label_4
_geom_torsion_site_symmetry_1
_geom_torsion_site_symmetry_2
_geom_torsion_site_symmetry_3
_geom_torsion_site_symmetry_4
_geom_torsion
_geom_torsion_publ_flag
C7 N1 N2 C9 . . . . 4.94(14) ?
C6 N1 N2 C9 . . . . 168.32(11) ?
C6 C1 C2 C3 . . . . 1.35(18) ?
C1 C2 C3 F1 . . . . 179.00(11) ?
C1 C2 C3 C4 . . . . -0.4(2) ?
F1 C3 C4 C5 . . . . 179.60(11) ?
C2 C3 C4 C5 . . . . -1.0(2) ?
C3 C4 C5 C6 . . . . 1.43(18) ?
C2 C1 C6 C5 . . . . -0.93(18) ?
C2 C1 C6 N1 . . . . 177.66(11) ?
C4 C5 C6 C1 . . . . -0.49(18) ?
C4 C5 C6 N1 . . . . -179.09(11) ?
C7 N1 C6 C1 . . . . 137.38(13) ?
N2 N1 C6 C1 . . . . -22.65(17) ?
C7 N1 C6 C5 . . . . -44.01(18) ?
N2 N1 C6 C5 . . . . 155.96(11) ?
N2 N1 C7 O2 . . . . 173.06(12) ?
C6 N1 C7 O2 . . . . 11.4(2) ?
N2 N1 C7 C8 . . . . -4.24(13) ?
C6 N1 C7 C8 . . . . -165.94(12) ?
C10 O1 C8 C9 . . . . -87.43(16) ?
C10 O1 C8 C7 . . . . 106.04(13) ?
O2 C7 C8 C9 . . . . -174.87(14) ?
N1 C7 C8 C9 . . . . 2.11(14) ?
O2 C7 C8 O1 . . . . -6.2(2) ?
N1 C7 C8 O1 . . . . 170.74(11) ?
N1 N2 C9 C8 . . . . -3.48(14) ?
N1 N2 C9 C16 . . . . 177.94(12) ?
O1 C8 C9 N2 . . . . -167.13(12) ?
C7 C8 C9 N2 . . . . 0.83(15) ?
O1 C8 C9 C16 . . . . 11.3(2) ?
C7 C8 C9 C16 . . . . 179.27(13) ?
C8 O1 C10 C15 . . . . 13.96(18) ?
C8 O1 C10 C11 . . . . -167.62(11) ?
C15 C10 C11 C12 . . . . -0.4(2) ?
O1 C10 C11 C12 . . . . -178.89(12) ?
C10 C11 C12 C13 . . . . 0.4(2) ?
C11 C12 C13 C14 . . . . 0.1(2) ?
C12 C13 C14 C15 . . . . -0.6(2) ?
C11 C10 C15 C14 . . . . -0.1(2) ?
O1 C10 C15 C14 . . . . 178.25(12) ?
C13 C14 C15 C10 . . . . 0.6(2) ?
N2 C9 C16 C17 . . . . 30.45(18) ?
C8 C9 C16 C17 . . . . -147.80(14) ?

loop_
_cod_related_entry_id
_cod_related_entry_database
_cod_related_entry_code
1 ChemSpider 30656465
